data_2009274
loop_
_publ_author_name
'Sawodny, Wolfgang'
'Thewalt, Ulf'
'Potthoff, Edith'
'Ohl, Reinhard'

_publ_section_title
'[<i>N</i>,<i>N</i>'-Bis(salicylidene)ethylenediaminato-<i>N</i>,<i>N</i>',<i>O</i>,<i>O</i>']platinum(II)'
_journal_issue 12
_journal_name_full 'Acta Crystallographica Section C'
_journal_page_first 2060
_journal_page_last 2061
_journal_paper_doi 10.1107/S0108270199010690
_journal_volume 55
_journal_year 1999
_chemical_formula_iupac '[Pt (C16 H14 N2 O2)]'
_chemical_formula_moiety 'C16 H14 N2 O2 Pt'
_chemical_formula_sum 'C16 H14 N2 O2 Pt'
_chemical_formula_weight 461.39
_chemical_name_common Pt-salen
_chemical_name_systematic ' N,N'-Ethylene-bis-salicylaldimine-Platin(II)'
_space_group_IT_number 14
_symmetry_cell_setting monoclinic
_symmetry_space_group_name_Hall '-P 2ybc'
_symmetry_space_group_name_H-M 'P 1 21/c 1'
_audit_creation_method 'SHELXL-97 and manual editing'
_cell_angle_alpha 90.00
_cell_angle_beta 105.66(2)
_cell_angle_gamma 90.00
_cell_formula_units_Z 4
_cell_length_a 13.788(2)
_cell_length_b 7.3827(12)
_cell_length_c 14.0672(17)
_cell_measurement_reflns_used 16
_cell_measurement_temperature 293(2)
_cell_measurement_theta_max 18.4
_cell_measurement_theta_min 15.1
_cell_volume 1378.8(4)
_computing_cell_refinement STADI4
_computing_data_collection 'STADI4 (Stoe & Cie, 1994a)'
_computing_data_reduction 'X-RED (Stoe & Cie, 1994b)'
_computing_molecular_graphics 'PLATON (Spek, 1998) and ORTEP-3 (Johnson & Burnett, 1996)'
_computing_publication_material SHELXL97
_computing_structure_refinement 'SHELXL97 (Sheldrick, 1997a)'
_computing_structure_solution 'SHELXS97 (Sheldrick, 1997b)'
_diffrn_ambient_temperature 293(2)
_diffrn_measured_fraction_theta_full 0.998
_diffrn_measured_fraction_theta_max 0.998
_diffrn_measurement_device_type 'Philips PW 1100 - Stoe-modified'
_diffrn_measurement_method \omega-2\theta
_diffrn_radiation_monochromator graphite
_diffrn_radiation_source 'fine-focus sealed tube'
_diffrn_radiation_type MoK\a
_diffrn_radiation_wavelength 0.71069
_diffrn_reflns_av_R_equivalents 0.0315
_diffrn_reflns_av_sigmaI/netI 0.0364
_diffrn_reflns_limit_h_max 16
_diffrn_reflns_limit_h_min -16
_diffrn_reflns_limit_k_max 8
_diffrn_reflns_limit_k_min 0
_diffrn_reflns_limit_l_max 16
_diffrn_reflns_limit_l_min -16
_diffrn_reflns_number 4850
_diffrn_reflns_theta_full 24.99
_diffrn_reflns_theta_max 24.99
_diffrn_reflns_theta_min 1.53
_diffrn_standards_decay_% 3
_diffrn_standards_interval_time 60
_diffrn_standards_number 3
_exptl_absorpt_coefficient_mu 10.182
_exptl_absorpt_correction_T_max 0.217
_exptl_absorpt_correction_T_min 0.048
_exptl_absorpt_correction_type psi-scan
_exptl_absorpt_process_details '(X-RED; Stoe & Cie, 1994b)'
_exptl_crystal_colour red
_exptl_crystal_density_diffrn 2.223
_exptl_crystal_density_method 'not measured'
_exptl_crystal_description 'fragment cut from a larger crystal'
_exptl_crystal_F_000 872
_exptl_crystal_size_max 0.38
_exptl_crystal_size_mid 0.24
_exptl_crystal_size_min 0.15
_refine_diff_density_max '1.570 [0.89 \%A from Pt]'
_refine_diff_density_min '-2.026 [0.93 \%A from Pt]'
_refine_ls_extinction_coef 0.0071(3)
_refine_ls_extinction_method 'SHELXL97 (Sheldrick, 1997a)'
_refine_ls_goodness_of_fit_ref 1.051
_refine_ls_hydrogen_treatment mixed
_refine_ls_matrix_type full
_refine_ls_number_parameters 191
_refine_ls_number_reflns 2425
_refine_ls_number_restraints 0
_refine_ls_restrained_S_all 1.051
_refine_ls_R_factor_all 0.0324
_refine_ls_R_factor_gt 0.0272
_refine_ls_shift/su_max <0.001
_refine_ls_shift/su_mean 0.000
_refine_ls_structure_factor_coef Fsqd
_refine_ls_weighting_details 'w = 1/[\s^2^(Fo^2^)+(0.0415P)^2^] where P=(Fo^2^+2Fc^2^)/3'
_refine_ls_weighting_scheme calc
_refine_ls_wR_factor_ref 0.0684
_reflns_number_gt 2195
_reflns_number_total 2425
_reflns_threshold_expression I>2\s(I)
_cod_data_source_file gs1038.cif
_cod_data_source_block 1meva
_cod_depositor_comments
;
The following automatic conversions were performed:

'_refine_ls_weighting_scheme' value 'calc w =
1/[\s^2^(Fo^2^)+(0.0415P)^2^] where P=(Fo^2^+2Fc^2^)/3' was changed
to 'calc'. New tag '_refine_ls_weighting_details' was created. The
value of the new tag was set to 'w = 1/[\s^2^(Fo^2^)+(0.0415P)^2^]
where P=(Fo^2^+2Fc^2^)/3'.

Automatic conversion script
Id: cif_fix_values 3143 2015-03-26 13:38:13Z robertas 
;
_cod_original_sg_symbol_H-M 'P 21/c'
_cod_database_code 2009274
_cod_database_fobs_code 2009274

loop_
_symmetry_equiv_pos_as_xyz
'x, y, z'
'x, -y+1/2, z+1/2'
'-x, -y, -z'
'-x, y-1/2, -z-1/2'

loop_
_atom_site_label
_atom_site_fract_x
_atom_site_fract_y
_atom_site_fract_z
_atom_site_U_iso_or_equiv
_atom_site_adp_type
_atom_site_calc_flag
_atom_site_refinement_flags
_atom_site_occupancy
_atom_site_disorder_assembly
_atom_site_disorder_group
_atom_site_type_symbol
Pt 0.02560(10) 0.19360(10) 0.05840(10) 0.02760(10) Uani d . 1 . . Pt
C1 -0.1686(5) 0.2705(8) -0.0763(5) 0.0407(15) Uani d . 1 . . C
H1 -0.2071 0.3144 -0.1367 0.049 Uiso calc R 1 . . H
C2 -0.1746(5) 0.1238(8) 0.0850(4) 0.0350(13) Uani d . 1 . . C
C3 -0.2216(5) 0.2116(8) -0.0062(5) 0.0377(14) Uani d . 1 . . C
C4 -0.3278(6) 0.2284(11) -0.0357(6) 0.0570(19) Uani d . 1 . . C
H4 -0.3578 0.2874 -0.0947 0.068 Uiso calc R 1 . . H
C5 -0.3880(6) 0.1614(11) 0.0189(7) 0.065(2) Uani d . 1 . . C
H5 -0.4574 0.1769 -0.0012 0.078 Uiso calc R 1 . . H
C6 -0.3414(5) 0.0686(11) 0.1061(5) 0.059(2) Uani d . 1 . . C
H6 -0.3810 0.0182 0.1432 0.071 Uiso calc R 1 . . H
C7 -0.2399(5) 0.0504(8) 0.1377(5) 0.0442(15) Uani d . 1 . . C
H7 -0.2121 -0.0124 0.1960 0.053 Uiso calc R 1 . . H
C8 0.2191(5) 0.2846(7) 0.0292(5) 0.0362(14) Uani d . 1 . . C
H8 0.2575 0.3350 -0.0093 0.043 Uiso calc R 1 . . H
C9 0.2271(4) 0.1283(8) 0.1925(4) 0.0338(13) Uani d . 1 . . C
C10 0.2726(5) 0.2142(8) 0.1241(5) 0.0371(14) Uani d . 1 . . C
C11 0.3792(6) 0.2271(11) 0.1500(6) 0.0554(19) Uani d . 1 . . C
H11 0.4093 0.2855 0.1068 0.067 Uiso calc R 1 . . H
C12 0.4386(6) 0.1583(12) 0.2346(6) 0.069(2) Uani d . 1 . . C
H12 0.5082 0.1710 0.2497 0.082 Uiso calc R 1 . . H
C13 0.3939(5) 0.0677(11) 0.2991(5) 0.0588(19) Uani d . 1 . . C
H13 0.4341 0.0179 0.3572 0.071 Uiso calc R 1 . . H
C14 0.2905(5) 0.0518(9) 0.2770(4) 0.0441(15) Uani d . 1 . . C
H14 0.2623 -0.0120 0.3200 0.053 Uiso calc R 1 . . H
C15 -0.0259(5) 0.3023(8) -0.1449(4) 0.0405(15) Uani d . 1 . . C
H15A -0.0264 0.1920 -0.1825 0.049 Uiso calc R 1 . . H
H15B -0.0648 0.3932 -0.1889 0.049 Uiso calc R 1 . . H
C16 0.0782(5) 0.3657(9) -0.1054(4) 0.0417(15) Uani d . 1 . . C
H16A 0.0788 0.4966 -0.0997 0.050 Uiso calc R 1 . . H
H16B 0.1176 0.3326 -0.1504 0.050 Uiso calc R 1 . . H
O1 -0.0780(3) 0.1042(6) 0.1237(3) 0.0362(9) Uani d . 1 . . O
O2 0.1298(3) 0.1141(6) 0.1799(3) 0.0370(9) Uani d . 1 . . O
N1 -0.0724(4) 0.2672(7) -0.0621(3) 0.0349(11) Uani d . 1 . . N
N2 0.1237(4) 0.2841(6) -0.0071(4) 0.0332(11) Uani d . 1 . . N

loop_
_atom_site_aniso_label
_atom_site_aniso_U_11
_atom_site_aniso_U_22
_atom_site_aniso_U_33
_atom_site_aniso_U_12
_atom_site_aniso_U_13
_atom_site_aniso_U_23
Pt 0.021000 0.037000 0.024000 0.001000 0.006000 -0.001000
C1 0.040(4) 0.042(3) 0.033(3) 0.006(3) -0.002(3) 0.002(3)
C2 0.028(3) 0.039(3) 0.037(3) -0.002(3) 0.007(3) -0.012(3)
C3 0.019(3) 0.046(3) 0.043(4) -0.001(3) -0.001(3) -0.009(3)
C4 0.032(4) 0.070(4) 0.059(5) 0.003(4) -0.005(4) -0.008(4)
C5 0.021(4) 0.084(5) 0.089(6) -0.006(4) 0.012(4) -0.020(5)
C6 0.035(4) 0.079(5) 0.067(5) -0.015(4) 0.023(4) -0.020(4)
C7 0.032(4) 0.056(4) 0.047(4) -0.008(3) 0.015(3) -0.010(3)
C8 0.028(4) 0.043(3) 0.042(3) -0.004(3) 0.016(3) -0.002(3)
C9 0.025(3) 0.044(3) 0.033(3) 0.003(3) 0.008(3) -0.008(3)
C10 0.023(3) 0.043(3) 0.045(4) -0.001(3) 0.009(3) -0.010(3)
C11 0.030(4) 0.076(5) 0.060(5) -0.011(4) 0.013(4) -0.010(4)
C12 0.023(4) 0.107(6) 0.070(5) -0.002(4) 0.003(4) -0.016(5)
C13 0.033(4) 0.087(5) 0.049(4) 0.012(4) -0.002(3) -0.005(4)
C14 0.030(4) 0.060(4) 0.041(3) 0.010(3) 0.007(3) -0.002(3)
C15 0.041(4) 0.053(4) 0.025(3) 0.004(3) 0.006(3) 0.011(2)
C16 0.049(4) 0.048(3) 0.031(3) 0.004(3) 0.016(3) 0.005(3)
O1 0.022(2) 0.057(2) 0.030(2) -0.002(2) 0.0073(17) 0.0003(19)
O2 0.023(2) 0.056(2) 0.031(2) 0.001(2) 0.0044(17) 0.0032(19)
N1 0.035(3) 0.038(2) 0.029(3) 0.000(2) 0.004(2) -0.002(2)
N2 0.037(3) 0.033(2) 0.032(3) 0.000(2) 0.014(2) -0.0025(19)

loop_
_atom_type_symbol
_atom_type_description
_atom_type_scat_dispersion_real
_atom_type_scat_dispersion_imag
_atom_type_scat_source
C C 0.0033 0.0016 'International Tables Vol C Tables 4.2.6.8 and 6.1.1.4'
H H 0.0000 0.0000 'International Tables Vol C Tables 4.2.6.8 and 6.1.1.4'
N N 0.0061 0.0033 'International Tables Vol C Tables 4.2.6.8 and 6.1.1.4'
O O 0.0106 0.0060 'International Tables Vol C Tables 4.2.6.8 and 6.1.1.4'
Pt Pt -1.7033 8.3905 'International Tables Vol C Tables 4.2.6.8 and 6.1.1.4'

loop_
_geom_angle_atom_site_label_1
_geom_angle_atom_site_label_2
_geom_angle_atom_site_label_3
_geom_angle
_geom_angle_publ_flag
N1 Pt N2 84.2(2) yes
N1 Pt O2 177.98(18) ?
N2 Pt O2 94.27(19) yes
N1 Pt O1 94.5(2) yes
N2 Pt O1 178.61(18) ?
O2 Pt O1 87.02(15) yes
N1 C1 C3 125.4(6) ?
O1 C2 C7 117.4(5) ?
O1 C2 C3 126.2(6) ?
C7 C2 C3 116.4(6) ?
C4 C3 C2 119.1(7) ?
C4 C3 C1 116.6(7) ?
C2 C3 C1 124.1(6) ?
C5 C4 C3 122.7(8) ?
C4 C5 C6 117.7(7) ?
C7 C6 C5 121.6(7) ?
C6 C7 C2 122.4(7) ?
N2 C8 C10 125.9(6) ?
O2 C9 C14 117.9(5) ?
O2 C9 C10 124.3(5) ?
C14 C9 C10 117.8(6) ?
C11 C10 C9 118.0(6) ?
C11 C10 C8 116.8(6) ?
C9 C10 C8 125.2(6) ?
C12 C11 C10 122.8(7) ?
C11 C12 C13 118.9(7) ?
C14 C13 C12 120.3(7) ?
C13 C14 C9 122.0(6) ?
C16 C15 N1 109.9(5) ?
C15 C16 N2 110.4(5) ?
C2 O1 Pt 123.1(4) ?
C9 O2 Pt 124.4(4) ?
C1 N1 C15 121.1(5) ?
C1 N1 Pt 125.9(5) ?
C15 N1 Pt 112.7(4) ?
C8 N2 C16 120.2(5) ?
C8 N2 Pt 125.7(4) ?
C16 N2 Pt 114.0(4) ?

loop_
_geom_bond_atom_site_label_1
_geom_bond_atom_site_label_2
_geom_bond_site_symmetry_2
_geom_bond_distance
_geom_bond_publ_flag
Pt N1 . 1.938(5) yes
Pt N2 . 1.950(5) yes
Pt O2 . 2.002(4) yes
Pt O1 . 2.006(4) yes
C1 N1 . 1.288(9) yes
C1 C3 . 1.444(9) ?
C2 O1 . 1.305(7) yes
C2 C7 . 1.418(8) ?
C2 C3 . 1.428(9) ?
C3 C4 . 1.415(10) ?
C4 C5 . 1.366(11) ?
C5 C6 . 1.401(11) ?
C6 C7 . 1.355(9) ?
C8 N2 . 1.276(8) yes
C8 C10 . 1.437(9) ?
C9 O2 . 1.310(7) yes
C9 C14 . 1.391(8) ?
C9 C10 . 1.431(9) ?
C10 C11 . 1.418(10) ?
C11 C12 . 1.349(11) ?
C12 C13 . 1.398(11) ?
C13 C14 . 1.380(9) ?
C15 C16 . 1.468(9) yes
C15 N1 . 1.497(7) yes
C16 N2 . 1.483(7) yes
